data_4319280
loop_
_publ_author_name
'Donald J. Darensbourg'
'Patrick Rainey'
'Jason Yarbrough'

_publ_section_title
;
 Bis-Salicylaldiminato Complexes of Zinc. Examination of the Catalyzed
 Epoxide/CO2 Copolymerization
;
_journal_name_full 'Inorganic Chemistry'
_journal_page_first 986
_journal_page_last 993
_journal_paper_doi 10.1021/ic0006403
_journal_volume 40
_journal_year 2001
_chemical_formula_sum 'C20 H26 N O'
_chemical_formula_weight 296.42
_chemical_name_systematic
;
 ?
;
_space_group_IT_number 19
_symmetry_cell_setting orthorhombic
_symmetry_space_group_name_Hall 'P 2ac 2ab'
_symmetry_space_group_name_H-M 'P 21 21 21'
_atom_sites_solution_hydrogens geom
_atom_sites_solution_primary direct
_atom_sites_solution_secondary difmap
_audit_creation_method SHELXL-97
_cell_angle_alpha 90.00
_cell_angle_beta 90.00
_cell_angle_gamma 90.00
_cell_formula_units_Z 4
_cell_length_a 7.541(3)
_cell_length_b 9.580(4)
_cell_length_c 23.817(9)
_cell_measurement_temperature 110(2)
_cell_volume 1720.6(12)
_computing_structure_refinement 'SHELXL-97 (Sheldrick, 1997)'
_computing_structure_solution 'SHELXS-97 (Sheldrick, 1990)'
_diffrn_ambient_temperature 110(2)
_diffrn_measured_fraction_theta_full 0.999
_diffrn_measured_fraction_theta_max 0.999
_diffrn_radiation_monochromator graphite
_diffrn_radiation_source 'fine-focus sealed tube'
_diffrn_radiation_type MoK\a
_diffrn_radiation_wavelength 0.71073
_diffrn_reflns_av_R_equivalents 0.0241
_diffrn_reflns_av_sigmaI/netI 0.0218
_diffrn_reflns_limit_h_max 8
_diffrn_reflns_limit_h_min -8
_diffrn_reflns_limit_k_max 9
_diffrn_reflns_limit_k_min -10
_diffrn_reflns_limit_l_max 26
_diffrn_reflns_limit_l_min -26
_diffrn_reflns_number 7578
_diffrn_reflns_theta_full 23.30
_diffrn_reflns_theta_max 23.30
_diffrn_reflns_theta_min 1.71
_exptl_absorpt_coefficient_mu 0.069
_exptl_crystal_density_diffrn 1.144
_exptl_crystal_density_method 'not measured'
_exptl_crystal_F_000 644
_refine_diff_density_max 0.380
_refine_diff_density_min -0.187
_refine_diff_density_rms 0.050
_refine_ls_abs_structure_details 'Flack H D (1983), Acta Cryst. A39, 876-881'
_refine_ls_abs_structure_Flack 0(2)
_refine_ls_extinction_method none
_refine_ls_goodness_of_fit_ref 1.109
_refine_ls_hydrogen_treatment mixed
_refine_ls_matrix_type full
_refine_ls_number_parameters 205
_refine_ls_number_reflns 2480
_refine_ls_number_restraints 0
_refine_ls_restrained_S_all 1.109
_refine_ls_R_factor_all 0.0513
_refine_ls_R_factor_gt 0.0491
_refine_ls_shift/su_max 0.035
_refine_ls_shift/su_mean 0.001
_refine_ls_structure_factor_coef Fsqd
_refine_ls_weighting_details 'calc w=1/[\s^2^(Fo^2^)+(0.0971P)^2^+0.1304P] where P=(Fo^2^+2Fc^2^)/3'
_refine_ls_weighting_scheme calc
_refine_ls_wR_factor_gt 0.1297
_refine_ls_wR_factor_ref 0.1331
_reflns_number_gt 2319
_reflns_number_total 2480
_reflns_threshold_expression >2sigma(I)
_cod_data_source_file ic0006403_4.cif
_cod_data_source_block ddm
_cod_depositor_comments
;
The following automatic conversions were performed:

'_symmetry_cell_setting' value 'Orthorhombic' changed to
'orthorhombic' according to the built-in table from CIF Core
dictionary named 'cif_core.dic' version 2.4.1 from 2010-06-29.

Automatic conversion script
Id: cif_fix_values 1646 2011-03-28 12:23:43Z adriana 
;
_cod_original_cell_volume 1720.6(11)
_cod_database_code 4319280

loop_
_symmetry_equiv_pos_as_xyz
'x, y, z'
'-x+1/2, -y, z+1/2'
'-x, y+1/2, -z+1/2'
'x+1/2, -y+1/2, -z'

loop_
_atom_site_label
_atom_site_type_symbol
_atom_site_fract_x
_atom_site_fract_y
_atom_site_fract_z
_atom_site_U_iso_or_equiv
_atom_site_adp_type
_atom_site_occupancy
_atom_site_symmetry_multiplicity
_atom_site_calc_flag
_atom_site_refinement_flags
_atom_site_disorder_assembly
_atom_site_disorder_group
O1 O 0.0618(2) 1.07509(17) 0.07851(6) 0.0351(4) Uani 1 1 d . . .
H1 H 0.0021 1.0117 0.0918 0.053 Uiso 1 1 calc R . .
N1 N -0.0053(2) 0.85023(17) 0.13808(7) 0.0313(4) Uani 1 1 d . . .
C1 C 0.2321(3) 1.0603(2) 0.09491(9) 0.0311(5) Uani 1 1 d . . .
C2 C 0.3541(3) 1.1628(2) 0.07859(8) 0.0338(5) Uani 1 1 d . . .
C3 C 0.5270(3) 1.1488(2) 0.09643(9) 0.0364(6) Uani 1 1 d . . .
H3 H 0.6089 1.2166 0.0860 0.044 Uiso 1 1 calc R . .
C4 C 0.5843(3) 1.0381(2) 0.12928(10) 0.0382(6) Uani 1 1 d . . .
H4 H 0.7020 1.0321 0.1407 0.046 Uiso 1 1 calc R . .
C5 C 0.4635(3) 0.9372(2) 0.14471(9) 0.0330(5) Uani 1 1 d . . .
H5 H 0.5007 0.8619 0.1663 0.040 Uiso 1 1 calc R . .
C6 C 0.2867(3) 0.9463(2) 0.12842(9) 0.0288(5) Uani 1 1 d . . .
C7 C 0.1616(3) 0.8435(2) 0.14876(8) 0.0297(5) Uani 1 1 d . . .
H7 H 0.2035 0.7697 0.1704 0.036 Uiso 1 1 calc R . .
C8 C 0.2952(4) 1.2811(3) 0.04212(10) 0.0451(6) Uani 1 1 d . . .
H8A H 0.3969 1.3328 0.0296 0.068 Uiso 1 1 calc R . .
H8B H 0.2183 1.3415 0.0631 0.068 Uiso 1 1 calc R . .
H8C H 0.2326 1.2450 0.0102 0.068 Uiso 1 1 calc R . .
C9 C -0.1232(3) 0.7551(2) 0.16436(9) 0.0298(5) Uani 1 1 d . . .
C10 C -0.1448(3) 0.7533(2) 0.22343(9) 0.0307(5) Uani 1 1 d . . .
C11 C -0.2702(3) 0.6620(2) 0.24562(10) 0.0345(5) Uani 1 1 d . . .
H11 H -0.2883 0.6599 0.2842 0.041 Uiso 1 1 calc R . .
C12 C -0.3681(3) 0.5748(2) 0.21175(9) 0.0379(6) Uani 1 1 d . . .
H12 H -0.4483 0.5126 0.2277 0.046 Uiso 1 1 calc R . .
C13 C -0.3474(3) 0.5795(2) 0.15415(10) 0.0372(6) Uani 1 1 d . . .
H13 H -0.4155 0.5208 0.1317 0.045 Uiso 1 1 calc R . .
C14 C -0.2283(3) 0.6690(2) 0.12920(9) 0.0329(5) Uani 1 1 d . . .
C15 C -0.2010(3) 0.6728(3) 0.06583(9) 0.0387(6) Uani 1 1 d . . .
H15 H -0.1591 0.7665 0.0559 0.046 Uiso 1 1 calc R . .
C16 C -0.3696(4) 0.6456(3) 0.03300(10) 0.0521(7) Uani 1 1 d . . .
H16A H -0.3506 0.6682 -0.0058 0.078 Uiso 1 1 calc R . .
H16B H -0.4635 0.7025 0.0477 0.078 Uiso 1 1 calc R . .
H16C H -0.4014 0.5489 0.0363 0.078 Uiso 1 1 calc R . .
C17 C -0.0568(4) 0.5686(3) 0.04892(10) 0.0487(7) Uani 1 1 d . . .
H17A H -0.0913 0.4764 0.0603 0.073 Uiso 1 1 calc R . .
H17B H 0.0527 0.5932 0.0670 0.073 Uiso 1 1 calc R . .
H17C H -0.0412 0.5709 0.0089 0.073 Uiso 1 1 calc R . .
C18 C -0.0390(3) 0.8452(2) 0.26320(9) 0.0334(5) Uani 1 1 d . . .
H18 H 0.0287 0.9121 0.2406 0.040 Uiso 1 1 calc R . .
C19 C 0.0927(3) 0.7573(3) 0.29698(10) 0.0417(6) Uani 1 1 d . . .
H19A H 0.0298 0.6857 0.3170 0.063 Uiso 1 1 calc R . .
H19B H 0.1541 0.8160 0.3232 0.063 Uiso 1 1 calc R . .
H19C H 0.1767 0.7151 0.2719 0.063 Uiso 1 1 calc R . .
C20 C -0.1584(3) 0.9277(3) 0.30310(10) 0.0433(6) Uani 1 1 d . . .
H20A H -0.2238 0.8641 0.3264 0.065 Uiso 1 1 calc R . .
H20B H -0.2395 0.9836 0.2817 0.065 Uiso 1 1 calc R . .
H20C H -0.0868 0.9871 0.3263 0.065 Uiso 1 1 calc R . .

loop_
_atom_site_aniso_label
_atom_site_aniso_U_11
_atom_site_aniso_U_22
_atom_site_aniso_U_33
_atom_site_aniso_U_23
_atom_site_aniso_U_13
_atom_site_aniso_U_12
O1 0.0307(9) 0.0396(9) 0.0351(8) 0.0034(7) -0.0004(7) -0.0018(7)
N1 0.0307(10) 0.0329(10) 0.0302(9) -0.0015(8) 0.0008(8) -0.0009(8)
C1 0.0304(12) 0.0360(13) 0.0269(11) -0.0048(10) 0.0004(9) 0.0019(10)
C2 0.0361(12) 0.0367(12) 0.0287(10) -0.0028(9) 0.0043(10) -0.0023(11)
C3 0.0354(13) 0.0377(13) 0.0362(12) -0.0056(10) 0.0055(10) -0.0096(11)
C4 0.0300(12) 0.0441(13) 0.0404(12) -0.0057(11) 0.0013(10) -0.0005(11)
C5 0.0307(13) 0.0335(12) 0.0348(11) -0.0032(10) 0.0016(9) 0.0053(10)
C6 0.0283(11) 0.0301(12) 0.0280(11) -0.0044(9) 0.0027(9) 0.0012(10)
C7 0.0314(13) 0.0293(11) 0.0283(10) -0.0004(9) 0.0006(9) 0.0054(10)
C8 0.0484(16) 0.0433(14) 0.0435(14) 0.0073(11) 0.0003(11) -0.0051(13)
C9 0.0260(11) 0.0270(11) 0.0363(12) 0.0033(9) -0.0037(9) 0.0004(10)
C10 0.0282(11) 0.0288(11) 0.0352(11) 0.0023(9) -0.0005(10) 0.0025(9)
C11 0.0359(12) 0.0354(13) 0.0323(11) 0.0054(10) 0.0013(10) -0.0002(11)
C12 0.0353(13) 0.0357(12) 0.0428(13) 0.0077(10) -0.0025(10) -0.0061(11)
C13 0.0365(14) 0.0306(12) 0.0446(13) -0.0003(10) -0.0095(11) -0.0026(11)
C14 0.0281(11) 0.0337(12) 0.0369(12) 0.0011(10) -0.0033(9) 0.0035(10)
C15 0.0426(13) 0.0375(12) 0.0358(12) -0.0023(10) -0.0053(11) 0.0012(11)
C16 0.0582(18) 0.0595(17) 0.0387(13) -0.0036(12) -0.0115(12) -0.0034(14)
C17 0.0556(17) 0.0482(15) 0.0424(14) -0.0051(12) -0.0022(12) 0.0077(14)
C18 0.0326(12) 0.0351(12) 0.0325(11) 0.0008(10) -0.0012(9) -0.0027(10)
C19 0.0408(14) 0.0475(14) 0.0368(12) 0.0022(10) -0.0064(10) -0.0019(12)
C20 0.0467(15) 0.0430(13) 0.0401(12) -0.0052(11) 0.0035(12) -0.0040(12)

loop_
_atom_type_symbol
_atom_type_description
_atom_type_scat_dispersion_real
_atom_type_scat_dispersion_imag
_atom_type_scat_source
C C 0.0033 0.0016 'International Tables Vol C Tables 4.2.6.8 and 6.1.1.4'
H H 0.0000 0.0000 'International Tables Vol C Tables 4.2.6.8 and 6.1.1.4'
N N 0.0061 0.0033 'International Tables Vol C Tables 4.2.6.8 and 6.1.1.4'
O O 0.0106 0.0060 'International Tables Vol C Tables 4.2.6.8 and 6.1.1.4'

loop_
_geom_angle_atom_site_label_1
_geom_angle_atom_site_label_2
_geom_angle_atom_site_label_3
_geom_angle
_geom_angle_site_symmetry_1
_geom_angle_site_symmetry_3
_geom_angle_publ_flag
C7 N1 C9 119.61(18) . . ?
O1 C1 C2 118.1(2) . . ?
O1 C1 C6 121.4(2) . . ?
C2 C1 C6 120.5(2) . . ?
C3 C2 C1 117.9(2) . . ?
C3 C2 C8 122.3(2) . . ?
C1 C2 C8 119.9(2) . . ?
C2 C3 C4 122.9(2) . . ?
C5 C4 C3 118.7(2) . . ?
C4 C5 C6 121.0(2) . . ?
C5 C6 C1 119.0(2) . . ?
C5 C6 C7 119.2(2) . . ?
C1 C6 C7 121.6(2) . . ?
N1 C7 C6 122.5(2) . . ?
C10 C9 C14 121.0(2) . . ?
C10 C9 N1 121.21(18) . . ?
C14 C9 N1 117.63(18) . . ?
C11 C10 C9 117.57(19) . . ?
C11 C10 C18 118.95(18) . . ?
C9 C10 C18 123.48(18) . . ?
C12 C11 C10 121.5(2) . . ?
C11 C12 C13 120.2(2) . . ?
C14 C13 C12 121.5(2) . . ?
C13 C14 C9 118.2(2) . . ?
C13 C14 C15 122.08(19) . . ?
C9 C14 C15 119.68(19) . . ?
C16 C15 C14 113.2(2) . . ?
C16 C15 C17 110.4(2) . . ?
C14 C15 C17 109.93(18) . . ?
C10 C18 C20 112.19(18) . . ?
C10 C18 C19 110.46(18) . . ?
C20 C18 C19 109.84(19) . . ?

loop_
_geom_bond_atom_site_label_1
_geom_bond_atom_site_label_2
_geom_bond_distance
_geom_bond_site_symmetry_2
_geom_bond_publ_flag
O1 C1 1.349(3) . ?
N1 C7 1.285(3) . ?
N1 C9 1.419(3) . ?
C1 C2 1.401(3) . ?
C1 C6 1.414(3) . ?
C2 C3 1.378(3) . ?
C2 C8 1.495(3) . ?
C3 C4 1.387(3) . ?
C4 C5 1.379(3) . ?
C5 C6 1.391(3) . ?
C6 C7 1.448(3) . ?
C9 C10 1.416(3) . ?
C9 C14 1.418(3) . ?
C10 C11 1.393(3) . ?
C10 C18 1.520(3) . ?
C11 C12 1.375(3) . ?
C12 C13 1.381(3) . ?
C13 C14 1.376(3) . ?
C14 C15 1.524(3) . ?
C15 C16 1.515(3) . ?
C15 C17 1.531(3) . ?
C18 C20 1.529(3) . ?
C18 C19 1.531(3) . ?

loop_
_cod_related_entry_id
_cod_related_entry_database
_cod_related_entry_code
1 ChemSpider 30661077
